data_2241713
loop_
_publ_author_name
'Gomes, L\'igia R.'
'Low, John Nicolson'
'Fonseca, Andr\'e'
'Matos, Maria Jo\~ao'
'Borges, Fernanda'

_publ_section_title
;
 Crystal structures of three 6-substituted coumarin-3-carboxamide
 derivatives
;
_journal_issue 7
_journal_name_full 'Acta Crystallographica Section E'
_journal_page_first 926
_journal_page_last 932
_journal_paper_doi 10.1107/S2056989016008665
_journal_volume 72
_journal_year 2016
_chemical_formula_iupac 'C18 H15 N O4'
_chemical_formula_moiety 'C18 H15 N O4'
_chemical_formula_sum 'C18 H15 N O4'
_chemical_formula_weight 309.31
_chemical_name_systematic
;
6-Methyl-<i>N</i>-(3-methoxyphenyl)-2-oxo-2<i>H</i>-chromene-3-carboxamide
;
_space_group_crystal_system triclinic
_space_group_IT_number 2
_space_group_name_Hall '-P 1'
_space_group_name_H-M_alt 'P -1'
_symmetry_space_group_name_Hall '-P 1'
_symmetry_space_group_name_H-M 'P -1'
_atom_sites_solution_hydrogens mixed
_audit_creation_method SHELXL-2014/7
_cell_angle_alpha 75.827(4)
_cell_angle_beta 88.318(4)
_cell_angle_gamma 71.271(4)
_cell_formula_units_Z 2
_cell_length_a 7.1028(4)
_cell_length_b 10.1367(4)
_cell_length_c 10.8171(5)
_cell_measurement_reflns_used 9156
_cell_measurement_temperature 100(2)
_cell_measurement_theta_max 27.5000
_cell_measurement_theta_min 1.9560
_cell_volume 714.10(6)
_computing_cell_refinement
;
CrysAlis PRO (Rigaku Oxford Diffraction, 2015)
;
_computing_data_collection
;
CrysAlis PRO (Rigaku Oxford Diffraction, 2015)
;
_computing_data_reduction
;
CrysAlis PRO (Rigaku Oxford Diffraction, 2015)
;
_computing_molecular_graphics
;
Mercury (Macrae <i>et al.</i>,  2006)
;
_computing_publication_material
;
OSCAIL (McArdle <i>et al.</i>,  2004),
SHELXL2014 (Sheldrick, 2015b) and
PLATON (Spek, 2009)
;
_computing_structure_refinement
;
OSCAIL (McArdle <i>et al.</i>,  2004),
<i>ShelXle</i> (H\"ubschle <i>et al.</i>,  2011) and
SHELXL-2014/7 (Sheldrick, 2015b)
;
_computing_structure_solution
;
OSCAIL (McArdle <i>et al.</i>,  2004) and
SHELXT (Sheldrick, 2015a)
;
_diffrn_ambient_temperature 100(2)
_diffrn_detector_area_resol_mean 28.5714
_diffrn_measured_fraction_theta_full 1.000
_diffrn_measured_fraction_theta_max 0.996
_diffrn_measurement_device 'four-circle \k diffractometer'
_diffrn_measurement_device_type 'Rigaku AFC12 (Right)'
_diffrn_measurement_method 'profile data from \w-scans'
_diffrn_radiation_monochromator 'Confocal mirrors, HF Varimax'
_diffrn_radiation_type 'Mo K\a'
_diffrn_radiation_wavelength 0.71075
_diffrn_reflns_av_R_equivalents 0.0252
_diffrn_reflns_limit_h_max 9
_diffrn_reflns_limit_h_min -9
_diffrn_reflns_limit_k_max 13
_diffrn_reflns_limit_k_min -13
_diffrn_reflns_limit_l_max 14
_diffrn_reflns_limit_l_min -14
_diffrn_reflns_number 15638
_diffrn_reflns_theta_full 25.242
_diffrn_reflns_theta_max 27.480
_diffrn_reflns_theta_min 1.945
_exptl_absorpt_coefficient_mu 0.102
_exptl_absorpt_correction_T_max 1.00000
_exptl_absorpt_correction_T_min 0.89320
_exptl_absorpt_correction_type multi-scan
_exptl_absorpt_process_details
;
(CrysAlis PRO; Rigaku Oxford Diffraction, 2015)
;
_exptl_crystal_colour colourless
_exptl_crystal_density_diffrn 1.439
_exptl_crystal_description needle
_exptl_crystal_F_000 324
_exptl_crystal_size_max 0.200
_exptl_crystal_size_mid 0.040
_exptl_crystal_size_min 0.020
_refine_diff_density_max 0.372
_refine_diff_density_min -0.206
_refine_ls_extinction_method none
_refine_ls_goodness_of_fit_ref 1.020
_refine_ls_hydrogen_treatment mixed
_refine_ls_matrix_type full
_refine_ls_number_parameters 214
_refine_ls_number_reflns 3261
_refine_ls_number_restraints 0
_refine_ls_restrained_S_all 1.020
_refine_ls_R_factor_all 0.0576
_refine_ls_R_factor_gt 0.0469
_refine_ls_shift/su_max 0.001
_refine_ls_shift/su_mean 0.000
_refine_ls_structure_factor_coef Fsqd
_refine_ls_weighting_details 'w=1/[\s^2^(Fo^2^)+(0.0823P)^2^+0.2203P] where P=(Fo^2^+2Fc^2^)/3'
_refine_ls_weighting_scheme calc
_refine_ls_wR_factor_gt 0.1304
_refine_ls_wR_factor_ref 0.1390
_reflns_number_gt 2704
_reflns_number_total 3262
_reflns_threshold_expression 'I > 2\s(I)'
_cod_data_source_file hb7589sup1.cif
_cod_data_source_block 2
_cod_database_code 2241713
_shelx_space_group_comment
;
The symmetry employed for this shelxl refinement is uniquely defined
by the following loop, which should always be used as a source of
symmetry information in preference to the above space-group names.
They are only intended as comments.
;
_shelx_estimated_absorpt_t_min 0.980
_shelx_estimated_absorpt_t_max 0.998

loop_
_space_group_symop_operation_xyz
'x, y, z'
'-x, -y, -z'

loop_
_atom_site_type_symbol
_atom_site_label
_atom_site_fract_x
_atom_site_fract_y
_atom_site_fract_z
_atom_site_U_iso_or_equiv
_atom_site_adp_type
_atom_site_calc_flag
_atom_site_occupancy
O O1 0.65788(15) 0.44209(11) 0.15778(9) 0.0286(3) Uani d 1
O O2 0.62079(16) 0.61257(11) 0.25621(10) 0.0336(3) Uani d 1
O O31 0.86393(17) 0.30291(11) 0.59953(9) 0.0342(3) Uani d 1
N N32 0.73898(17) 0.54313(13) 0.50493(12) 0.0254(3) Uani d 1
H H32 0.687(3) 0.604(2) 0.423(2) 0.050(6) Uiso d 1
O O313 0.68878(17) 0.96846(12) 0.62447(11) 0.0367(3) Uani d 1
C C8A 0.6993(2) 0.30000(15) 0.15628(13) 0.0245(3) Uani d 1
C C2 0.6741(2) 0.48376(15) 0.26677(14) 0.0263(3) Uani d 1
C C3 0.75233(19) 0.37076(14) 0.38259(12) 0.0227(3) Uani d 1
C C4 0.79282(19) 0.23155(15) 0.38073(13) 0.0241(3) Uani d 1
H H4 0.8409 0.1587 0.4573 0.029 Uiso calc 1
C C4A 0.76523(19) 0.19084(15) 0.26675(13) 0.0232(3) Uani d 1
C C5 0.8052(2) 0.04818(15) 0.25954(13) 0.0249(3) Uani d 1
H H5 0.8508 -0.0279 0.3343 0.030 Uiso calc 1
C C6 0.7792(2) 0.01685(15) 0.14495(14) 0.0258(3) Uani d 1
C C7 0.7102(2) 0.13159(16) 0.03699(14) 0.0281(3) Uani d 1
H H7 0.6904 0.1114 -0.0420 0.034 Uiso calc 1
C C8 0.6702(2) 0.27245(16) 0.04094(14) 0.0293(3) Uani d 1
H H8 0.6238 0.3486 -0.0336 0.035 Uiso calc 1
C C31 0.7903(2) 0.40253(15) 0.50651(13) 0.0250(3) Uani d 1
C C61 0.8246(2) -0.13560(16) 0.13511(15) 0.0325(3) Uani d 1
H H61A 0.7066 -0.1464 0.0995 0.049 Uiso calc 1
H H61B 0.8615 -0.2012 0.2202 0.049 Uiso calc 1
H H61C 0.9351 -0.1586 0.0792 0.049 Uiso calc 1
C C311 0.75735(19) 0.60513(16) 0.60585(13) 0.0252(3) Uani d 1
C C312 0.7157(2) 0.75307(16) 0.57413(14) 0.0268(3) Uani d 1
H H312 0.6788 0.8065 0.4882 0.032 Uiso calc 1
C C313 0.7276(2) 0.82377(16) 0.66755(14) 0.0289(3) Uani d 1
C C314 0.7787(2) 0.74642(17) 0.79326(14) 0.0321(3) Uani d 1
H H314 0.7861 0.7937 0.8578 0.039 Uiso calc 1
C C315 0.8186(2) 0.59968(18) 0.82285(15) 0.0356(4) Uani d 1
H H315 0.8534 0.5465 0.9090 0.043 Uiso calc 1
C C316 0.8099(2) 0.52680(17) 0.73131(14) 0.0318(3) Uani d 1
H H316 0.8392 0.4254 0.7540 0.038 Uiso calc 1
C C317 0.6726(2) 1.04748(18) 0.71900(16) 0.0368(4) Uani d 1
H H31A 0.6357 1.1504 0.6774 0.055 Uiso calc 1
H H31B 0.8008 1.0162 0.7670 0.055 Uiso calc 1
H H31C 0.5703 1.0302 0.7775 0.055 Uiso calc 1

loop_
_atom_site_aniso_label
_atom_site_aniso_U_11
_atom_site_aniso_U_22
_atom_site_aniso_U_33
_atom_site_aniso_U_12
_atom_site_aniso_U_13
_atom_site_aniso_U_23
O1 0.0367(6) 0.0231(5) 0.0253(5) -0.0075(4) -0.0064(4) -0.0066(4)
O2 0.0443(6) 0.0214(5) 0.0336(6) -0.0075(4) -0.0094(5) -0.0070(4)
O31 0.0488(7) 0.0300(6) 0.0241(5) -0.0119(5) -0.0046(4) -0.0073(4)
N32 0.0263(6) 0.0262(6) 0.0261(6) -0.0088(5) 0.0001(5) -0.0103(5)
O313 0.0481(7) 0.0317(6) 0.0376(6) -0.0158(5) 0.0010(5) -0.0181(5)
C8A 0.0228(6) 0.0233(7) 0.0285(7) -0.0071(5) -0.0009(5) -0.0083(5)
C2 0.0260(7) 0.0274(7) 0.0274(7) -0.0093(6) -0.0027(5) -0.0092(6)
C3 0.0203(6) 0.0251(7) 0.0242(7) -0.0083(5) 0.0010(5) -0.0073(5)
C4 0.0222(6) 0.0266(7) 0.0238(7) -0.0082(5) 0.0005(5) -0.0066(5)
C4A 0.0194(6) 0.0280(7) 0.0248(7) -0.0091(5) 0.0023(5) -0.0099(5)
C5 0.0245(7) 0.0250(7) 0.0261(7) -0.0086(5) 0.0025(5) -0.0072(5)
C6 0.0226(6) 0.0277(7) 0.0314(7) -0.0098(5) 0.0047(5) -0.0132(6)
C7 0.0276(7) 0.0338(8) 0.0256(7) -0.0098(6) 0.0002(5) -0.0122(6)
C8 0.0320(7) 0.0295(7) 0.0251(7) -0.0077(6) -0.0033(6) -0.0071(6)
C31 0.0241(7) 0.0278(7) 0.0255(7) -0.0096(5) 0.0016(5) -0.0094(5)
C61 0.0359(8) 0.0300(8) 0.0363(8) -0.0114(6) 0.0040(6) -0.0156(6)
C311 0.0199(6) 0.0322(7) 0.0293(7) -0.0106(5) 0.0035(5) -0.0154(6)
C312 0.0247(7) 0.0308(7) 0.0284(7) -0.0101(6) 0.0012(5) -0.0119(6)
C313 0.0241(7) 0.0323(8) 0.0367(8) -0.0126(6) 0.0051(6) -0.0161(6)
C314 0.0304(8) 0.0440(9) 0.0309(8) -0.0156(7) 0.0060(6) -0.0211(7)
C315 0.0390(8) 0.0434(9) 0.0264(7) -0.0136(7) 0.0031(6) -0.0118(6)
C316 0.0339(8) 0.0339(8) 0.0293(8) -0.0113(6) 0.0025(6) -0.0109(6)
C317 0.0360(8) 0.0392(9) 0.0471(9) -0.0166(7) 0.0072(7) -0.0273(7)

loop_
_atom_type_symbol
_atom_type_description
_atom_type_scat_dispersion_real
_atom_type_scat_dispersion_imag
_atom_type_scat_source
C C 0.0033 0.0016 'International Tables Vol C Tables 4.2.6.8 and 6.1.1.4'
H H 0.0000 0.0000 'International Tables Vol C Tables 4.2.6.8 and 6.1.1.4'
N N 0.0061 0.0033 'International Tables Vol C Tables 4.2.6.8 and 6.1.1.4'
O O 0.0106 0.0060 'International Tables Vol C Tables 4.2.6.8 and 6.1.1.4'

loop_
_geom_angle_atom_site_label_1
_geom_angle_atom_site_label_2
_geom_angle_atom_site_label_3
_geom_angle
C2 O1 C8A 122.60(11)
C31 N32 C311 128.29(13)
C31 N32 H32 112.4(12)
C311 N32 H32 119.3(12)
C313 O313 C317 116.71(12)
O1 C8A C8 116.95(12)
O1 C8A C4A 120.97(12)
C8 C8A C4A 122.07(13)
O2 C2 O1 115.82(12)
O2 C2 C3 126.86(13)
O1 C2 C3 117.32(12)
C4 C3 C2 119.74(12)
C4 C3 C31 117.86(12)
C2 C3 C31 122.40(12)
C3 C4 C4A 121.83(13)
C3 C4 H4 119.1
C4A C4 H4 119.1
C8A C4A C5 118.50(12)
C8A C4A C4 117.36(12)
C5 C4A C4 124.12(13)
C6 C5 C4A 120.84(13)
C6 C5 H5 119.6
C4A C5 H5 119.6
C5 C6 C7 118.07(13)
C5 C6 C61 121.52(13)
C7 C6 C61 120.41(13)
C8 C7 C6 122.46(13)
C8 C7 H7 118.8
C6 C7 H7 118.8
C7 C8 C8A 118.06(13)
C7 C8 H8 121.0
C8A C8 H8 121.0
O31 C31 N32 124.90(13)
O31 C31 C3 119.53(12)
N32 C31 C3 115.57(12)
C6 C61 H61A 109.5
C6 C61 H61B 109.5
H61A C61 H61B 109.5
C6 C61 H61C 109.5
H61A C61 H61C 109.5
H61B C61 H61C 109.5
C312 C311 C316 120.02(13)
C312 C311 N32 116.32(13)
C316 C311 N32 123.65(14)
C311 C312 C313 120.38(14)
C311 C312 H312 119.8
C313 C312 H312 119.8
O313 C313 C314 124.95(13)
O313 C313 C312 115.09(13)
C314 C313 C312 119.96(14)
C315 C314 C313 118.75(13)
C315 C314 H314 120.6
C313 C314 H314 120.6
C314 C315 C316 122.32(15)
C314 C315 H315 118.8
C316 C315 H315 118.8
C315 C316 C311 118.57(15)
C315 C316 H316 120.7
C311 C316 H316 120.7
O313 C317 H31A 109.5
O313 C317 H31B 109.5
H31A C317 H31B 109.5
O313 C317 H31C 109.5
H31A C317 H31C 109.5
H31B C317 H31C 109.5

loop_
_geom_bond_atom_site_label_1
_geom_bond_atom_site_label_2
_geom_bond_distance
O1 C2 1.3656(16)
O1 C8A 1.3785(16)
O2 C2 1.2137(17)
O31 C31 1.2247(17)
N32 C31 1.3488(18)
N32 C311 1.4145(17)
N32 H32 0.96(2)
O313 C313 1.3629(18)
O313 C317 1.4267(17)
C8A C8 1.3785(19)
C8A C4A 1.3871(19)
C2 C3 1.4560(19)
C3 C4 1.3518(19)
C3 C31 1.5038(18)
C4 C4A 1.4297(18)
C4 H4 0.9500
C4A C5 1.4028(19)
C5 C6 1.3841(19)
C5 H5 0.9500
C6 C7 1.400(2)
C6 C61 1.5040(19)
C7 C8 1.375(2)
C7 H7 0.9500
C8 H8 0.9500
C61 H61A 0.9800
C61 H61B 0.9800
C61 H61C 0.9800
C311 C312 1.387(2)
C311 C316 1.387(2)
C312 C313 1.3931(19)
C312 H312 0.9500
C313 C314 1.386(2)
C314 C315 1.377(2)
C314 H314 0.9500
C315 C316 1.386(2)
C315 H315 0.9500
C316 H316 0.9500
C317 H31A 0.9800
C317 H31B 0.9800
C317 H31C 0.9800

loop_
_geom_hbond_atom_site_label_D
_geom_hbond_atom_site_label_H
_geom_hbond_atom_site_label_A
_geom_hbond_site_symmetry_A
_geom_hbond_distance_DH
_geom_hbond_distance_HA
_geom_hbond_distance_DA
_geom_hbond_angle_DHA
N32 H32 O2 . 0.96(2) 1.85(2) 2.6952(16) 145.7(17)
C8 H8 O1 2_665 0.95 2.52 3.3676(18) 149
C61 H61B O31 2_756 0.98 2.57 3.4044(19) 143
C317 H31A O31 1_565 0.98 2.57 3.2769(19) 129

loop_
_geom_torsion_atom_site_label_1
_geom_torsion_atom_site_label_2
_geom_torsion_atom_site_label_3
_geom_torsion_atom_site_label_4
_geom_torsion
_geom_torsion_publ_flag
C2 O1 C8A C8 177.70(12) ?
C2 O1 C8A C4A -1.7(2) ?
C8A O1 C2 O2 -175.39(12) ?
C8A O1 C2 C3 4.54(19) ?
O2 C2 C3 C4 175.53(13) ?
O1 C2 C3 C4 -4.39(19) ?
O2 C2 C3 C31 -4.3(2) ?
O1 C2 C3 C31 175.77(11) ?
C2 C3 C4 C4A 1.4(2) ?
C31 C3 C4 C4A -178.73(11) ?
O1 C8A C4A C5 -179.94(11) ?
C8 C8A C4A C5 0.7(2) ?
O1 C8A C4A C4 -1.47(19) ?
C8 C8A C4A C4 179.19(12) ?
C3 C4 C4A C8A 1.5(2) ?
C3 C4 C4A C5 179.88(12) ?
C8A C4A C5 C6 -0.1(2) ?
C4 C4A C5 C6 -178.51(12) ?
C4A C5 C6 C7 -0.5(2) ?
C4A C5 C6 C61 178.98(12) ?
C5 C6 C7 C8 0.7(2) ?
C61 C6 C7 C8 -178.82(13) ?
C6 C7 C8 C8A -0.1(2) ?
O1 C8A C8 C7 -179.94(12) ?
C4A C8A C8 C7 -0.6(2) ?
C311 N32 C31 O31 -0.1(2) ?
C311 N32 C31 C3 -179.84(12) ?
C4 C3 C31 O31 3.1(2) ?
C2 C3 C31 O31 -177.02(13) ?
C4 C3 C31 N32 -177.06(11) y
C2 C3 C31 N32 2.78(19) y
C31 N32 C311 C312 172.29(12) y
C31 N32 C311 C316 -9.0(2) y
C316 C311 C312 C313 0.5(2) ?
N32 C311 C312 C313 179.28(12) ?
C317 O313 C313 C314 -9.2(2) ?
C317 O313 C313 C312 171.67(12) ?
C311 C312 C313 O313 178.26(12) ?
C311 C312 C313 C314 -0.9(2) ?
O313 C313 C314 C315 -178.48(13) ?
C312 C313 C314 C315 0.6(2) ?
C313 C314 C315 C316 0.1(2) ?
C314 C315 C316 C311 -0.6(2) ?
C312 C311 C316 C315 0.2(2) ?
N32 C311 C316 C315 -178.48(13) ?

_cod_database_fobs_code 2241713
